data_7060873
loop_
_publ_author_name
'An, Shuyi'
'Guo, Zhifen'
'Liu, Xin'
'Che, Yan'
'Xing, Hongzhu'
'Chen, Peng'

_publ_section_title
;
 Visible-light-responsive lanthanide coordination polymers for highly
 efficient photocatalytic aerobic oxidation of amines and thiols
;
_journal_issue 35
_journal_name_full 'New Journal of Chemistry'
_journal_page_first 15767
_journal_page_last 15775
_journal_paper_doi 10.1039/D1NJ02416G
_journal_volume 45
_journal_year 2021
_chemical_formula_sum 'C36 H24 N O7 Tb'
_chemical_formula_weight 741.48
_space_group_crystal_system monoclinic
_space_group_IT_number 14
_space_group_name_Hall '-P 2ybc'
_space_group_name_H-M_alt 'P 1 21/c 1'
_atom_sites_solution_hydrogens geom
_audit_creation_method SHELXL-2018/3
_audit_update_record
;
2021-07-29 deposited with the CCDC.	2021-07-30 downloaded from the CCDC.
;
_cell_angle_alpha 90
_cell_angle_beta 109.789(5)
_cell_angle_gamma 90
_cell_formula_units_Z 4
_cell_length_a 21.8250(9)
_cell_length_b 7.6024(4)
_cell_length_c 19.0583(11)
_cell_measurement_reflns_used 3950
_cell_measurement_temperature 293(2)
_cell_measurement_theta_max 28.5080
_cell_measurement_theta_min 3.3340
_cell_volume 2975.5(3)
_computing_cell_refinement 'CrysAlisPro 1.171.41.112a (Rigaku OD, 2021)'
_computing_data_collection 'CrysAlisPro 1.171.41.112a (Rigaku OD, 2021)'
_computing_data_reduction 'CrysAlisPro 1.171.41.112a (Rigaku OD, 2021)'
_computing_molecular_graphics 'Bruker SHELXTL'
_computing_publication_material 'Bruker SHELXTL'
_computing_structure_refinement 'SHELXL-2018/3 (Sheldrick, 2018)'
_computing_structure_solution 'SHELXL-2018/3 (Sheldrick, 2018)'
_diffrn_ambient_temperature 293(2)
_diffrn_measured_fraction_theta_full 0.998
_diffrn_measured_fraction_theta_max 0.988
_diffrn_measurement_device_type 'Xcalibur, Eos'
_diffrn_radiation_type MoK\a
_diffrn_radiation_wavelength 0.71073
_diffrn_reflns_av_R_equivalents 0.0443
_diffrn_reflns_av_unetI/netI 0.0727
_diffrn_reflns_Laue_measured_fraction_full 0.998
_diffrn_reflns_Laue_measured_fraction_max 0.988
_diffrn_reflns_limit_h_max 27
_diffrn_reflns_limit_h_min -26
_diffrn_reflns_limit_k_max 9
_diffrn_reflns_limit_k_min -7
_diffrn_reflns_limit_l_max 22
_diffrn_reflns_limit_l_min -24
_diffrn_reflns_number 14969
_diffrn_reflns_point_group_measured_fraction_full 0.998
_diffrn_reflns_point_group_measured_fraction_max 0.988
_diffrn_reflns_theta_full 25.242
_diffrn_reflns_theta_max 26.990
_diffrn_reflns_theta_min 2.948
_exptl_absorpt_coefficient_mu 2.430
_exptl_absorpt_correction_T_max 0.866
_exptl_absorpt_correction_T_min 0.645
_exptl_absorpt_correction_type analytical
_exptl_absorpt_process_details
;
CrysAlisPro 1.171.41.112a (Rigaku Oxford Diffraction, 2021)
Analytical numeric absorption correction using a multifaceted crystal
model based on expressions derived by R.C. Clark & J.S. Reid.
(Clark, R. C. & Reid, J. S. (1995). Acta Cryst. A51, 887-897)
Empirical absorption correction using spherical harmonics,
implemented in SCALE3 ABSPACK scaling algorithm.
;
_exptl_crystal_colour yellow
_exptl_crystal_density_diffrn 1.655
_exptl_crystal_description block
_exptl_crystal_F_000 1472
_exptl_crystal_size_max 0.240
_exptl_crystal_size_mid 0.180
_exptl_crystal_size_min 0.060
_refine_diff_density_max 1.898
_refine_diff_density_min -1.929
_refine_diff_density_rms 0.117
_refine_ls_extinction_method none
_refine_ls_goodness_of_fit_ref 1.049
_refine_ls_hydrogen_treatment constr
_refine_ls_matrix_type full
_refine_ls_number_parameters 456
_refine_ls_number_reflns 6412
_refine_ls_number_restraints 70
_refine_ls_restrained_S_all 1.046
_refine_ls_R_factor_all 0.0816
_refine_ls_R_factor_gt 0.0499
_refine_ls_shift/su_max 0.000
_refine_ls_shift/su_mean 0.000
_refine_ls_structure_factor_coef Fsqd
_refine_ls_weighting_details 'w=1/[\s^2^(Fo^2^)+(0.0206P)^2^+3.6555P] where P=(Fo^2^+2Fc^2^)/3'
_refine_ls_weighting_scheme calc
_refine_ls_wR_factor_gt 0.0764
_refine_ls_wR_factor_ref 0.0874
_reflns_Friedel_coverage 0.000
_reflns_number_gt 4659
_reflns_number_total 6412
_reflns_threshold_expression 'I > 2\s(I)'
_cod_data_source_file d1nj02416g2.cif
_cod_data_source_block Tb
_cod_depositor_comments 'Adding full bibliography for 7060873--7060875.cif.'
_cod_original_cell_volume 2975.4(3)
_cod_original_sg_symbol_H-M 'P 21/c'
_cod_database_code 7060873
_shelx_shelxl_version_number 2018/3
_shelx_space_group_comment
;
The symmetry employed for this shelxl refinement is uniquely defined
by the following loop, which should always be used as a source of
symmetry information in preference to the above space-group names.
They are only intended as comments.
;
_oxdiff_exptl_absorpt_empirical_full_min 0.791
_oxdiff_exptl_absorpt_empirical_full_max 1.183
_oxdiff_exptl_absorpt_empirical_details
;
Empirical correction (ABSPACK) includes:
- Absorption correction using spherical harmonics
- Frame scaling
;

loop_
_space_group_symop_operation_xyz
'x, y, z'
'-x, y+1/2, -z+1/2'
'-x, -y, -z'
'x, -y-1/2, z-1/2'

loop_
_atom_site_label
_atom_site_type_symbol
_atom_site_fract_x
_atom_site_fract_y
_atom_site_fract_z
_atom_site_U_iso_or_equiv
_atom_site_adp_type
_atom_site_occupancy
_atom_site_site_symmetry_order
_atom_site_calc_flag
_atom_site_refinement_flags_posn
_atom_site_refinement_flags_adp
_atom_site_refinement_flags_occupancy
_atom_site_disorder_assembly
_atom_site_disorder_group
Tb1 Tb -0.02328(2) 0.22565(3) 0.03716(2) 0.03929(10) Uani 1 1 d D . . . .
O1 O 0.08886(15) 0.1757(5) 0.0719(2) 0.0631(13) Uani 1 1 d . . . . .
O2 O 0.11854(15) -0.0625(5) 0.0223(2) 0.0518(11) Uani 1 1 d . . . . .
O3 O 0.97193(18) 0.5708(6) 0.8690(3) 0.0766(16) Uani 1 1 d . . . . .
O4 O 0.9345(2) 0.4347(6) 0.9486(2) 0.0725(15) Uani 1 1 d . . . . .
O5 O -0.0238(2) 0.0534(6) 0.1448(3) 0.0708(13) Uani 1 1 d . . . . .
O6 O 0.00432(18) -0.1066(5) 0.0672(2) 0.0558(11) Uani 1 1 d . . . . .
C1 C 0.1297(2) 0.0664(8) 0.0653(3) 0.0431(14) Uani 1 1 d . . . . .
C2 C 0.1989(2) 0.0917(7) 0.1170(3) 0.0350(13) Uani 1 1 d . . . . .
C3 C 0.2507(2) 0.0067(7) 0.1062(3) 0.0404(14) Uani 1 1 d . . . . .
H3 H 0.244149 -0.060663 0.063579 0.049 Uiso 1 1 calc R U . . .
C4 C 0.3129(2) 0.0214(7) 0.1589(3) 0.0411(14) Uani 1 1 d . . . . .
H4 H 0.347851 -0.033923 0.150685 0.049 Uiso 1 1 calc R U . . .
C5 C 0.3228(2) 0.1173(7) 0.2230(3) 0.0402(14) Uani 1 1 d . . . . .
C6 C 0.2710(2) 0.2054(7) 0.2325(3) 0.0463(15) Uani 1 1 d . . . . .
H6 H 0.277664 0.273741 0.274911 0.056 Uiso 1 1 calc R U . . .
C7 C 0.2091(2) 0.1936(7) 0.1799(3) 0.0437(14) Uani 1 1 d . . . . .
H7 H 0.174616 0.254246 0.186909 0.052 Uiso 1 1 calc R U . . .
C8 C 0.3848(2) 0.1290(7) 0.2816(3) 0.0462(15) Uani 1 1 d . . . . .
C9 C 0.4328(2) 0.1453(7) 0.3340(3) 0.0433(14) Uani 1 1 d . . . . .
C10 C 0.4904(2) 0.1680(7) 0.3981(3) 0.0379(13) Uani 1 1 d . . . . .
C11 C 0.4840(2) 0.2271(7) 0.4656(3) 0.0393(13) Uani 1 1 d . . . . .
C12 C 0.4228(3) 0.2633(8) 0.4727(3) 0.0519(15) Uani 1 1 d . . . . .
H12 H 0.385117 0.246012 0.431999 0.062 Uiso 1 1 calc R U . . .
C13 C 0.4181(3) 0.3223(8) 0.5373(4) 0.0606(18) Uani 1 1 d . . . . .
H13 H 0.377402 0.346610 0.540658 0.073 Uiso 1 1 calc R U . . .
C14 C 0.4746(3) 0.3470(9) 0.5997(4) 0.0636(18) Uani 1 1 d . . . . .
H14 H 0.471015 0.386730 0.644310 0.076 Uiso 1 1 calc R U . . .
C15 C 0.5339(3) 0.3141(8) 0.5957(3) 0.0547(16) Uani 1 1 d . . . . .
H15 H 0.570527 0.331483 0.637682 0.066 Uiso 1 1 calc R U . . .
C16 C 0.5418(2) 0.2535(7) 0.5291(3) 0.0393(13) Uani 1 1 d . . . . .
C17 C 0.6030(2) 0.2162(7) 0.5231(3) 0.0399(13) Uani 1 1 d . . . . .
C18 C 0.6084(2) 0.1534(7) 0.4561(3) 0.0377(13) Uani 1 1 d . . . . .
C19 C 0.6696(3) 0.1084(8) 0.4496(3) 0.0508(16) Uani 1 1 d . . . . .
H19 H 0.707378 0.124041 0.490379 0.061 Uiso 1 1 calc R U . . .
C20 C 0.6738(3) 0.0439(8) 0.3860(4) 0.0588(18) Uani 1 1 d . . . . .
H20 H 0.714181 0.011781 0.383669 0.071 Uiso 1 1 calc R U . . .
C21 C 0.6178(3) 0.0243(8) 0.3227(4) 0.0589(17) Uani 1 1 d . . . . .
H21 H 0.621362 -0.017080 0.278332 0.071 Uiso 1 1 calc R U . . .
C22 C 0.5589(3) 0.0657(8) 0.3263(3) 0.0517(16) Uani 1 1 d . . . . .
H22 H 0.522150 0.052118 0.284049 0.062 Uiso 1 1 calc R U . . .
C23 C 0.5514(2) 0.1290(7) 0.3926(3) 0.0377(13) Uani 1 1 d . . . . .
C24 C 0.6610(3) 0.2473(7) 0.5858(3) 0.0502(15) Uani 1 1 d . . . . .
C25 C 0.7098(3) 0.2752(7) 0.6351(3) 0.0485(15) Uani 1 1 d . . . . .
C26 C 0.7681(2) 0.3149(7) 0.6973(3) 0.0382(13) Uani 1 1 d . . . . .
C27 C 0.7670(2) 0.3004(7) 0.7689(3) 0.0466(15) Uani 1 1 d . . . . .
H27 H 0.729594 0.260956 0.776881 0.056 Uiso 1 1 calc R U . . .
C28 C 0.8213(2) 0.3441(7) 0.8289(3) 0.0423(14) Uani 1 1 d . . . . .
H28 H 0.820612 0.331158 0.877211 0.051 Uiso 1 1 calc R U . . .
C29 C 0.8764(2) 0.4069(6) 0.8176(3) 0.0351(13) Uani 1 1 d . . . . .
C30 C 0.8782(2) 0.4155(7) 0.7458(3) 0.0409(14) Uani 1 1 d . . . . .
H30 H 0.915749 0.453728 0.737678 0.049 Uiso 1 1 calc R U . . .
C31 C 0.8245(2) 0.3674(7) 0.6866(3) 0.0444(14) Uani 1 1 d . . . . .
H31 H 0.826278 0.370436 0.638559 0.053 Uiso 1 1 calc R U . . .
C32 C 0.9325(3) 0.4747(8) 0.8824(4) 0.0483(17) Uani 1 1 d . . . . .
C33 C -0.0078(3) -0.0877(9) 0.1253(4) 0.0599(18) Uani 1 1 d . . . . .
H33 H -0.004573 -0.185130 0.155809 0.072 Uiso 1 1 calc R U . . .
N1B N -0.1550(4) 0.5969(9) 0.1064(4) 0.071(3) Uani 0.774(9) 1 d D . P A 1
C34B C -0.1403(4) 0.4805(10) 0.0583(4) 0.056(2) Uani 0.774(9) 1 d D . P A 1
H34B H -0.159559 0.499406 0.007325 0.068 Uiso 0.774(9) 1 calc R U P A 1
C35B C -0.1228(7) 0.5779(17) 0.1825(5) 0.114(5) Uani 0.774(9) 1 d D U P A 1
H35A H -0.084411 0.507958 0.190749 0.171 Uiso 0.774(9) 1 calc R U P A 1
H35B H -0.151084 0.520902 0.204625 0.171 Uiso 0.774(9) 1 calc R U P A 1
H35C H -0.110803 0.691691 0.204721 0.171 Uiso 0.774(9) 1 calc R U P A 1
C36B C -0.2009(6) 0.7271(14) 0.0759(6) 0.133(5) Uani 0.774(9) 1 d D . P A 1
H36A H -0.179804 0.839747 0.083047 0.200 Uiso 0.774(9) 1 calc R U P A 1
H36B H -0.233024 0.725893 0.100027 0.200 Uiso 0.774(9) 1 calc R U P A 1
H36C H -0.221605 0.705652 0.023525 0.200 Uiso 0.774(9) 1 calc R U P A 1
O7B O -0.1039(9) 0.408(3) 0.0569(9) 0.058(5) Uani 0.226(9) 1 d D U P A 2
N1A N -0.1400(11) 0.552(2) 0.1298(5) 0.063(8) Uani 0.226(9) 1 d D . P A 2
C34A C -0.0989(8) 0.419(2) 0.1224(8) 0.049(6) Uani 0.226(9) 1 d D . P A 2
H34A H -0.072001 0.350337 0.160952 0.059 Uiso 0.226(9) 1 calc R U P A 2
C35A C -0.1372(16) 0.599(4) 0.2011(7) 0.087(13) Uani 0.226(9) 1 d D . P A 2
H35D H -0.180465 0.604736 0.203210 0.131 Uiso 0.226(9) 1 calc R U P A 2
H35E H -0.116862 0.712652 0.213171 0.131 Uiso 0.226(9) 1 calc R U P A 2
H35F H -0.112211 0.513893 0.236304 0.131 Uiso 0.226(9) 1 calc R U P A 2
C36A C -0.1740(14) 0.647(3) 0.0664(9) 0.073(10) Uani 0.226(9) 1 d D . P A 2
H36D H -0.168254 0.592707 0.023489 0.109 Uiso 0.226(9) 1 calc R U P A 2
H36E H -0.157915 0.765064 0.071259 0.109 Uiso 0.226(9) 1 calc R U P A 2
H36F H -0.219501 0.647740 0.060496 0.109 Uiso 0.226(9) 1 calc R U P A 2
O7A O -0.1037(3) 0.3551(9) 0.0785(4) 0.058(2) Uani 0.774(9) 1 d D U P A 1

loop_
_atom_site_aniso_label
_atom_site_aniso_U_11
_atom_site_aniso_U_22
_atom_site_aniso_U_33
_atom_site_aniso_U_23
_atom_site_aniso_U_13
_atom_site_aniso_U_12
Tb1 0.01989(12) 0.04539(18) 0.04068(16) -0.01830(14) -0.00533(10) 0.00428(12)
O1 0.0181(18) 0.058(3) 0.091(3) -0.032(2) -0.0106(19) 0.0085(18)
O2 0.0193(18) 0.057(3) 0.063(3) -0.027(2) -0.0076(17) 0.0003(17)
O3 0.037(2) 0.095(4) 0.099(4) -0.069(3) 0.023(2) -0.030(2)
O4 0.073(3) 0.069(3) 0.041(3) -0.022(2) -0.024(2) 0.028(2)
O5 0.095(3) 0.059(3) 0.079(4) -0.004(3) 0.056(3) 0.017(3)
O6 0.042(2) 0.073(3) 0.047(3) -0.017(2) 0.009(2) 0.015(2)
C1 0.022(3) 0.047(4) 0.049(4) -0.010(3) -0.002(2) -0.001(3)
C2 0.018(2) 0.038(3) 0.041(3) -0.004(2) -0.001(2) 0.000(2)
C3 0.025(3) 0.047(3) 0.040(3) -0.006(3) -0.002(2) 0.000(2)
C4 0.020(3) 0.051(4) 0.044(4) -0.002(3) 0.001(2) 0.001(2)
C5 0.024(3) 0.042(3) 0.043(3) 0.000(3) -0.004(2) -0.005(2)
C6 0.036(3) 0.049(4) 0.040(3) -0.016(3) -0.006(2) -0.003(3)
C7 0.031(3) 0.046(4) 0.045(3) -0.013(3) 0.001(2) 0.004(3)
C8 0.031(3) 0.049(4) 0.047(4) 0.003(3) -0.002(3) -0.006(3)
C9 0.034(3) 0.052(4) 0.033(3) 0.000(3) -0.004(2) -0.003(3)
C10 0.030(3) 0.037(3) 0.035(3) 0.001(2) -0.005(2) -0.007(2)
C11 0.031(3) 0.038(3) 0.040(3) 0.003(3) 0.001(2) -0.004(2)
C12 0.040(3) 0.056(4) 0.053(4) 0.000(3) 0.007(3) -0.004(3)
C13 0.057(4) 0.057(4) 0.073(5) -0.003(4) 0.028(4) 0.002(3)
C14 0.073(5) 0.070(5) 0.051(4) -0.010(3) 0.025(4) -0.004(4)
C15 0.059(4) 0.058(4) 0.037(4) -0.009(3) 0.004(3) -0.010(3)
C16 0.036(3) 0.032(3) 0.036(3) 0.001(2) -0.005(2) -0.004(2)
C17 0.034(3) 0.039(3) 0.032(3) 0.000(2) -0.009(2) -0.006(2)
C18 0.029(3) 0.039(3) 0.033(3) 0.007(2) -0.004(2) -0.003(2)
C19 0.031(3) 0.061(4) 0.051(4) 0.001(3) 0.001(3) -0.007(3)
C20 0.039(3) 0.074(5) 0.063(5) 0.008(4) 0.017(3) 0.002(3)
C21 0.057(4) 0.069(5) 0.048(4) -0.006(3) 0.014(3) 0.003(3)
C22 0.040(3) 0.064(4) 0.037(4) -0.004(3) -0.005(3) -0.003(3)
C23 0.030(3) 0.042(3) 0.031(3) 0.000(2) -0.004(2) -0.004(2)
C24 0.040(3) 0.056(4) 0.038(3) 0.000(3) -0.008(2) -0.007(3)
C25 0.040(3) 0.052(4) 0.040(3) 0.000(3) -0.004(2) -0.007(3)
C26 0.025(3) 0.041(3) 0.034(3) 0.000(2) -0.009(2) -0.004(2)
C27 0.031(3) 0.061(4) 0.042(4) 0.002(3) 0.005(2) -0.010(3)
C28 0.036(3) 0.057(4) 0.029(3) 0.000(3) 0.005(2) -0.002(3)
C29 0.024(3) 0.031(3) 0.040(3) -0.010(2) -0.003(2) 0.004(2)
C30 0.030(3) 0.045(3) 0.046(4) -0.002(3) 0.010(3) -0.010(2)
C31 0.046(3) 0.060(4) 0.020(3) 0.000(3) 0.002(2) -0.004(3)
C32 0.025(3) 0.046(4) 0.062(5) -0.033(3) 0.000(3) 0.009(3)
C33 0.054(4) 0.065(5) 0.070(5) 0.000(4) 0.032(4) 0.009(3)
N1B 0.098(7) 0.054(5) 0.073(6) -0.006(4) 0.046(5) 0.015(4)
C34B 0.038(4) 0.066(5) 0.065(5) -0.018(3) 0.018(4) 0.006(3)
C35B 0.147(11) 0.108(11) 0.095(9) -0.032(8) 0.051(9) -0.009(8)
C36B 0.172(11) 0.098(9) 0.129(10) -0.007(7) 0.050(9) 0.076(8)
O7B 0.037(7) 0.061(10) 0.065(8) -0.008(7) 0.004(6) 0.024(7)
N1A 0.085(17) 0.035(13) 0.081(11) 0.002(9) 0.044(11) 0.004(11)
C34A 0.040(12) 0.032(11) 0.067(8) -0.018(7) 0.009(7) -0.016(8)
C35A 0.16(4) 0.038(19) 0.086(11) 0.009(11) 0.065(14) 0.020(18)
C36A 0.077(18) 0.08(2) 0.088(12) 0.023(13) 0.066(13) 0.031(15)
O7A 0.038(3) 0.066(4) 0.065(5) -0.020(3) 0.013(3) 0.007(3)

loop_
_atom_type_symbol
_atom_type_description
_atom_type_scat_dispersion_real
_atom_type_scat_dispersion_imag
_atom_type_scat_source
C C 0.0033 0.0016 'International Tables Vol C Tables 4.2.6.8 and 6.1.1.4'
H H 0.0000 0.0000 'International Tables Vol C Tables 4.2.6.8 and 6.1.1.4'
N N 0.0061 0.0033 'International Tables Vol C Tables 4.2.6.8 and 6.1.1.4'
O O 0.0106 0.0060 'International Tables Vol C Tables 4.2.6.8 and 6.1.1.4'
Tb Tb -0.1723 4.1537 'International Tables Vol C Tables 4.2.6.8 and 6.1.1.4'

loop_
_exptl_crystal_face_index_h
_exptl_crystal_face_index_k
_exptl_crystal_face_index_l
_exptl_crystal_face_perp_dist
0 1 0 0.1147
0 -1 0 0.0691
3 0 -1 0.0377
-3 0 1 0.0214
-1 0 1 0.0440
1 0 -1 0.0573

loop_
_geom_angle_atom_site_label_1
_geom_angle_atom_site_label_2
_geom_angle_atom_site_label_3
_geom_angle
_geom_angle_site_symmetry_1
_geom_angle_site_symmetry_3
_geom_angle_publ_flag
O4 Tb1 O1 116.45(17) 1_454 . ?
O4 Tb1 O3 94.25(17) 1_454 3_666 ?
O1 Tb1 O3 72.97(13) . 3_666 ?
O4 Tb1 O6 77.50(15) 1_454 3 ?
O1 Tb1 O6 73.11(14) . 3 ?
O3 Tb1 O6 136.53(15) 3_666 3 ?
O4 Tb1 O2 86.62(15) 1_454 3 ?
O1 Tb1 O2 135.96(13) . 3 ?
O3 Tb1 O2 146.20(14) 3_666 3 ?
O6 Tb1 O2 76.65(14) 3 3 ?
O4 Tb1 O7B 64.7(5) 1_454 . ?
O1 Tb1 O7B 144.3(7) . . ?
O3 Tb1 O7B 71.4(6) 3_666 . ?
O6 Tb1 O7B 135.6(4) 3 . ?
O2 Tb1 O7B 78.6(7) 3 . ?
O4 Tb1 O7A 78.3(2) 1_454 . ?
O1 Tb1 O7A 142.7(2) . . ?
O3 Tb1 O7A 71.8(2) 3_666 . ?
O6 Tb1 O7A 143.70(19) 3 . ?
O2 Tb1 O7A 75.3(2) 3 . ?
O4 Tb1 O5 152.16(16) 1_454 . ?
O1 Tb1 O5 88.70(16) . . ?
O3 Tb1 O5 81.36(17) 3_666 . ?
O6 Tb1 O5 123.97(15) 3 . ?
O2 Tb1 O5 82.37(15) 3 . ?
O7B Tb1 O5 88.0(5) . . ?
O7A Tb1 O5 74.2(2) . . ?
O4 Tb1 O6 147.45(13) 1_454 . ?
O1 Tb1 O6 68.90(13) . . ?
O3 Tb1 O6 117.11(15) 3_666 . ?
O6 Tb1 O6 73.69(16) 3 . ?
O2 Tb1 O6 72.36(12) 3 . ?
O7B Tb1 O6 131.2(7) . . ?
O7A Tb1 O6 118.1(2) . . ?
O5 Tb1 O6 50.44(13) . . ?
O4 Tb1 Tb1 115.27(11) 1_454 3 ?
O1 Tb1 Tb1 65.89(9) . 3 ?
O3 Tb1 Tb1 136.75(11) 3_666 3 ?
O6 Tb1 Tb1 39.17(10) 3 3 ?
O2 Tb1 Tb1 70.38(9) 3 3 ?
O7A Tb1 Tb1 141.76(19) . 3 ?
O5 Tb1 Tb1 84.88(10) . 3 ?
O6 Tb1 Tb1 34.52(9) . 3 ?
C1 O1 Tb1 142.0(3) . . ?
C1 O2 Tb1 132.4(3) . 3 ?
C32 O3 Tb1 115.1(4) . 3_666 ?
C32 O4 Tb1 140.0(4) . 1_656 ?
C33 O5 Tb1 97.5(4) . . ?
C33 O6 Tb1 164.0(5) . 3 ?
C33 O6 Tb1 88.9(4) . . ?
Tb1 O6 Tb1 106.31(16) 3 . ?
O2 C1 O1 126.8(5) . . ?
O2 C1 C2 117.3(5) . . ?
O1 C1 C2 115.9(5) . . ?
C3 C2 C7 119.6(4) . . ?
C3 C2 C1 122.2(5) . . ?
C7 C2 C1 118.1(5) . . ?
C2 C3 C4 120.3(5) . . ?
C5 C4 C3 120.3(5) . . ?
C4 C5 C6 119.0(4) . . ?
C4 C5 C8 123.2(5) . . ?
C6 C5 C8 117.8(5) . . ?
C5 C6 C7 121.0(5) . . ?
C2 C7 C6 119.7(5) . . ?
C9 C8 C5 173.6(7) . . ?
C8 C9 C10 179.0(7) . . ?
C23 C10 C11 121.6(4) . . ?
C23 C10 C9 119.5(5) . . ?
C11 C10 C9 118.9(5) . . ?
C10 C11 C12 122.5(5) . . ?
C10 C11 C16 118.9(5) . . ?
C12 C11 C16 118.6(5) . . ?
C13 C12 C11 121.4(5) . . ?
C12 C13 C14 120.0(6) . . ?
C15 C14 C13 120.8(6) . . ?
C14 C15 C16 121.6(5) . . ?
C17 C16 C15 123.1(5) . . ?
C17 C16 C11 119.3(5) . . ?
C15 C16 C11 117.6(5) . . ?
C18 C17 C16 121.2(4) . . ?
C18 C17 C24 119.3(5) . . ?
C16 C17 C24 119.5(5) . . ?
C17 C18 C19 122.1(5) . . ?
C17 C18 C23 119.9(5) . . ?
C19 C18 C23 118.0(5) . . ?
C20 C19 C18 121.4(5) . . ?
C19 C20 C21 120.6(6) . . ?
C22 C21 C20 120.0(6) . . ?
C21 C22 C23 121.7(5) . . ?
C10 C23 C22 122.6(5) . . ?
C10 C23 C18 119.2(5) . . ?
C22 C23 C18 118.2(5) . . ?
C25 C24 C17 177.1(7) . . ?
C24 C25 C26 177.2(7) . . ?
C31 C26 C27 119.1(4) . . ?
C31 C26 C25 121.4(5) . . ?
C27 C26 C25 119.4(5) . . ?
C26 C27 C28 120.4(5) . . ?
C29 C28 C27 120.2(5) . . ?
C28 C29 C30 119.4(4) . . ?
C28 C29 C32 120.0(5) . . ?
C30 C29 C32 120.5(5) . . ?
C31 C30 C29 119.8(5) . . ?
C26 C31 C30 120.9(5) . . ?
O3 C32 O4 123.7(5) . . ?
O3 C32 C29 118.0(6) . . ?
O4 C32 C29 118.3(6) . . ?
O5 C33 O6 123.1(7) . . ?
C34B N1B C36B 118.3(6) . . ?
C34B N1B C35B 118.4(7) . . ?
C36B N1B C35B 123.3(7) . . ?
O7A C34B N1B 124.3(7) . . ?
C34A O7B Tb1 112.9(9) . . ?
C34A N1A C36A 117.6(10) . . ?
C34A N1A C35A 118.3(7) . . ?
C36A N1A C35A 123.4(7) . . ?
O7B C34A N1A 108.5(10) . . ?
C34B O7A Tb1 134.4(6) . . ?

loop_
_geom_bond_atom_site_label_1
_geom_bond_atom_site_label_2
_geom_bond_distance
_geom_bond_site_symmetry_2
_geom_bond_publ_flag
Tb1 O4 2.274(4) 1_454 ?
Tb1 O1 2.340(3) . ?
Tb1 O3 2.344(4) 3_666 ?
Tb1 O6 2.346(4) 3 ?
Tb1 O2 2.356(3) 3 ?
Tb1 O7B 2.367(4) . ?
Tb1 O7A 2.368(4) . ?
Tb1 O5 2.438(4) . ?
Tb1 O6 2.615(4) . ?
Tb1 Tb1 3.9730(5) 3 ?
O1 C1 1.256(6) . ?
O2 C1 1.247(6) . ?
O3 C32 1.221(7) . ?
O4 C32 1.284(7) . ?
O5 C33 1.225(7) . ?
O6 C33 1.230(7) . ?
C1 C2 1.511(6) . ?
C2 C3 1.377(7) . ?
C2 C7 1.380(7) . ?
C3 C4 1.392(6) . ?
C4 C5 1.375(7) . ?
C5 C6 1.378(7) . ?
C5 C8 1.437(6) . ?
C6 C7 1.386(6) . ?
C8 C9 1.184(6) . ?
C9 C10 1.436(6) . ?
C10 C23 1.402(7) . ?
C10 C11 1.413(7) . ?
C11 C12 1.415(7) . ?
C11 C16 1.436(6) . ?
C12 C13 1.346(8) . ?
C13 C14 1.407(8) . ?
C14 C15 1.344(8) . ?
C15 C16 1.414(8) . ?
C16 C17 1.407(7) . ?
C17 C18 1.406(7) . ?
C17 C24 1.437(6) . ?
C18 C19 1.423(7) . ?
C18 C23 1.424(6) . ?
C19 C20 1.340(8) . ?
C20 C21 1.404(8) . ?
C21 C22 1.348(8) . ?
C22 C23 1.411(7) . ?
C24 C25 1.176(6) . ?
C25 C26 1.448(6) . ?
C26 C31 1.373(7) . ?
C26 C27 1.377(7) . ?
C27 C28 1.379(6) . ?
C28 C29 1.378(7) . ?
C29 C30 1.384(7) . ?
C29 C32 1.505(7) . ?
C30 C31 1.374(6) . ?
N1B C34B 1.388(5) . ?
N1B C36B 1.388(5) . ?
N1B C35B 1.388(5) . ?
C34B O7A 1.219(8) . ?
O7B C34A 1.219(9) . ?
N1A C34A 1.388(5) . ?
N1A C36A 1.388(5) . ?
N1A C35A 1.388(5) . ?

loop_
_exptl_oxdiff_crystal_face_indexfrac_h
_exptl_oxdiff_crystal_face_indexfrac_k
_exptl_oxdiff_crystal_face_indexfrac_l
_exptl_oxdiff_crystal_face_x
_exptl_oxdiff_crystal_face_y
_exptl_oxdiff_crystal_face_z
0.0041 1.0014 -0.0002 0.0102 0.0476 0.0797
-0.0041 -1.0014 0.0002 -0.0102 -0.0476 -0.0797
3.0026 -0.0019 -1.0020 -0.0223 -0.0805 0.0508
-3.0026 0.0019 1.0020 0.0223 0.0805 -0.0508
-1.0006 0.0007 1.0010 -0.0178 0.0344 -0.0183
1.0006 -0.0007 -1.0010 0.0178 -0.0344 0.0183
